data_9004477
loop_
_publ_author_name
'Pavese, A.'
'Prencipe, M.'
'Tribaudino, M.'

_publ_section_title
;
 X-ray and neutron single-crystal study of P4/n vesuvianite
 Sample: neutron
;
_journal_name_full 'The Canadian Mineralogist'
_journal_page_first 1029
_journal_page_last 1037
_journal_volume 36
_journal_year 1998
_chemical_formula_sum 'Al9.92 Ca19 Fe1.16 H11 Mg1.92 O78 Si18'
_chemical_name_mineral Vesuvianite
_space_group_IT_number 85
_symmetry_space_group_name_Hall '-P 4a'
_symmetry_space_group_name_H-M 'P 4/n :2'
_cell_angle_alpha 90
_cell_angle_beta 90
_cell_angle_gamma 90
_cell_length_a 15.532
_cell_length_b 15.532
_cell_length_c 11.821
_cell_formula_units_Z 2
_cell_volume 2851.734
_database_code_amcsd 0005551
_exptl_crystal_density_diffrn 3.383
_cod_original_sg_symbol_H-M 'P 4/n'
_cod_original_formula_sum 'Si18 Ca19 Al9.92 Mg1.92 Fe1.16 H11 O78'
_cod_database_code 9004477

loop_
_space_group_symop_operation_xyz
x,y,z
1/2+y,-x,-z
1/2-y,x,z
1/2+x,1/2+y,-z
1/2-x,1/2-y,z
-y,1/2+x,-z
y,1/2-x,z
-x,-y,-z

loop_
_atom_site_label
_atom_site_fract_x
_atom_site_fract_y
_atom_site_fract_z
_atom_site_occupancy
_atom_site_U_iso_or_equiv
Si1a 0.25000 0.75000 0.00000 1.00000 0.00660
Si1b 0.75000 0.25000 0.50000 1.00000 0.00870
Si2a 0.68010 0.46040 0.12950 1.00000 0.00550
Si2b 0.45900 0.68030 0.37100 1.00000 0.00390
Si3a 0.34920 0.41640 0.13580 1.00000 0.00760
Si3b 0.41630 0.34950 0.36390 1.00000 0.00810
Ca1 0.75000 0.25000 0.25200 1.00000 0.01200
Ca2a 0.54340 0.31060 0.12050 1.00000 0.00570
Ca2b 0.31080 0.54370 0.38070 1.00000 0.00860
Ca3a 0.60180 0.68160 0.11290 1.00000 0.01900
Ca3b 0.68190 0.60130 0.38720 1.00000 0.01780
Ca4a 0.25000 0.25000 0.35230 0.72000 0.01700
Ca4b 0.25000 0.25000 0.15040 0.28000 0.01700
AlM1a 0.50000 0.50000 0.00000 1.00000 0.01270
AlM1b 0.50000 0.50000 0.50000 1.00000 0.01270
AlM2a 0.38880 0.62100 0.12580 0.75000 0.00680
MgM2a 0.38880 0.62100 0.12580 0.23000 0.00680
FeM2a 0.38880 0.62100 0.12580 0.02000 0.00680
AlM2b 0.62080 0.38720 0.37430 0.73000 0.00680
MgM2b 0.62080 0.38720 0.37430 0.25000 0.00680
FeM2b 0.62080 0.38720 0.37430 0.02000 0.00680
FeM3a 0.25000 0.25000 0.03290 0.70000 0.01590
FeM3b 0.25000 0.25000 0.46910 0.30000 0.01590
H10a 0.75000 0.75000 0.21330 1.00000 0.21000
H10b 0.75000 0.75000 0.44480 1.00000 0.21000
H10c 0.75000 0.75000 0.28410 1.00000 0.21000
H11a 0.49610 0.56030 0.21790 1.00000 0.26000
H11b 0.56060 0.49720 0.28250 1.00000 0.26000
O1a 0.27910 0.67270 0.08450 1.00000 0.00830
O1b 0.67280 0.28000 0.41460 1.00000 0.00490
O2a 0.65940 0.38240 0.22150 1.00000 0.00670
O2b 0.38280 0.66040 0.27760 1.00000 0.00880
O3a 0.45170 0.72210 0.07630 1.00000 0.00760
O3b 0.72250 0.45230 0.42430 1.00000 0.00640
O4a 0.60650 0.43820 0.03110 1.00000 0.00750
O4b 0.43740 0.60660 0.47100 1.00000 0.00610
O5a 0.32940 0.51430 0.17850 1.00000 0.00950
O5b 0.51460 0.32970 0.32220 1.00000 0.00790
O6a 0.27120 0.37960 0.05970 1.00000 0.01240
O6b 0.38020 0.27140 0.44050 1.00000 0.01080
O7a 0.67260 0.55550 0.17800 1.00000 0.00750
O7b 0.55500 0.67340 0.32020 1.00000 0.00970
O8a 0.43860 0.40920 0.06570 1.00000 0.00650
O8b 0.40920 0.43940 0.43280 1.00000 0.00790
O9 0.35500 0.35530 0.24850 1.00000 0.00690
O-h10a 0.75000 0.75000 0.13300 1.00000 0.01100
O-h10b 0.75000 0.75000 0.36450 1.00000 0.01100
O-h11a 0.49610 0.56030 0.13750 1.00000 0.00770
O-h11b 0.56060 0.49720 0.36280 1.00000 0.00910

loop_
_cod_related_entry_id
_cod_related_entry_database
_cod_related_entry_code
1 AMCSD 0005551
